data_7251819
loop_
_publ_author_name
'Marasinghe, Aloka A.'
'Averkiev, Boris B.'
'Aaker\"oy, Christer B.'

_publ_section_title
;
 Modulating some photophysical properties of cocrystals
;
_journal_issue 16
_journal_name_full CrystEngComm
_journal_page_first 2548
_journal_page_last 2559
_journal_paper_doi 10.1039/D6CE00063K
_journal_volume 28
_journal_year 2026
_chemical_formula_moiety 'C7 H7 N O2, 2(C11 H15 N3 O3)'
_chemical_formula_sum 'C29 H37 N7 O8'
_chemical_formula_weight 611.65
_space_group_crystal_system monoclinic
_space_group_IT_number 14
_space_group_name_Hall '-P 2yn'
_space_group_name_H-M_alt 'P 1 21/n 1'
_atom_sites_solution_hydrogens mixed
_atom_sites_solution_primary dual
_audit_creation_date 2023-10-18
_audit_creation_method
;
Olex2 1.5-ac5-024
(compiled 2022.04.12 svn.rca3783a0 for Rigaku Oxford Diffraction, GUI svn.r6498)
;
_audit_update_record
;
2025-12-21 deposited with the CCDC.	2026-03-16 downloaded from the CCDC.
;
_cell_angle_alpha 90
_cell_angle_beta 90.875(2)
_cell_angle_gamma 90
_cell_formula_units_Z 4
_cell_length_a 20.1578(5)
_cell_length_b 4.90086(14)
_cell_length_c 32.5043(9)
_cell_measurement_reflns_used 5365
_cell_measurement_temperature 297(1)
_cell_measurement_theta_max 74.4010
_cell_measurement_theta_min 2.5800
_cell_volume 3210.74(15)
_computing_cell_refinement 'CrysAlisPro 1.171.42.102a (Rigaku OD, 2023)'
_computing_data_collection 'CrysAlisPro 1.171.42.102a (Rigaku OD, 2023)'
_computing_data_reduction 'CrysAlisPro 1.171.42.102a (Rigaku OD, 2023)'
_computing_molecular_graphics 'Olex2 1.5-ac5-024 (Dolomanov et al., 2009)'
_computing_publication_material 'Olex2 1.5-ac5-024 (Dolomanov et al., 2009)'
_computing_structure_refinement 'SHELXL 2018/3 (Sheldrick, 2015)'
_computing_structure_solution 'SHELXT 2018/2 (Sheldrick, 2018)'
_diffrn_ambient_environment air
_diffrn_ambient_temperature 297(1)
_diffrn_detector 'Hybrid Pixel Array Detector'
_diffrn_detector_area_resol_mean 10.0000
_diffrn_detector_type HyPix
_diffrn_measured_fraction_theta_full 0.999
_diffrn_measured_fraction_theta_max 0.938
_diffrn_measurement_details
;
List of Runs (angles in degrees, time in seconds):

  # Type    Start    End  Width  t~exp~   \w     \q     \k     \f   Frames
#--------------------------------------------------------------------------
  1  \w    -63.00  21.00   0.50   60.00    --  -50.71  61.00  -9.00  168
  2  \w   -119.00 -37.00   0.50   60.00    --  -50.71 -61.00-148.00  164
  3  \w     55.00  80.00   0.50   60.00    --   50.71  61.00  -9.00   50
  4  \w      2.00  27.00   0.50   60.00    --   50.71 -61.00-148.00   50
  5  \w   -159.00-131.00   0.50  250.00    --  -90.00 -61.00-148.00   56
  6  \w    -71.00 -19.00   0.50  250.00    --  -90.00  61.00  -9.00  104
  7  \w     38.00  70.00   0.50  250.00    --  106.85 -61.00-148.00   64
  8  \w    110.00 178.00   0.50  250.00    --  106.85  61.00  -9.00  136
  9  \w   -100.00 -75.00   0.50   60.00    --  -50.71-125.00 120.00   50
 10  \w   -118.00 -73.00   0.50   60.00    --  -50.71-125.00   0.00   90
 11  \w   -138.00 -91.00   0.50  250.00    --  -90.00   0.00  60.00   94
 12  \w   -160.00-131.00   0.50  250.00    --  -90.00 -57.00 -90.00   58
 13  \w    -58.00 -18.00   0.50  250.00    --  -90.00  77.00  60.00   80
 14  \w   -104.00 -78.00   0.50  250.00    --  -90.00  77.00  60.00   52
 15  \w     40.00  65.00   0.50  250.00    --  106.85 -57.00  90.00   50
 16  \w     35.00  62.00   0.50  250.00    --  106.85 -57.00 -90.00   54
 17  \w     35.00  62.00   0.50  250.00    --  106.85 -57.00  60.00   54
 18  \w     39.00  66.00   0.50  250.00    --  106.85 -57.00 150.00   54
 19  \w     66.00 113.00   0.50  250.00    --  106.85   0.00 -30.00   94
 20  \w     35.00  66.00   0.50  250.00    --  106.85 -57.00-120.00   62
 21  \w     35.00  60.00   0.50  250.00    --  106.85 -57.00-150.00   50
 22  \w     35.00  89.00   0.50  250.00    --  106.85 -77.00  30.00  108
 23  \w    149.00 174.00   0.50  250.00    --  106.85 125.00  30.00   50
 24  \w     97.00 141.00   0.50  250.00    --  106.85 125.00  30.00   88
 25  \w    124.00 163.00   0.50  250.00    --  106.85  57.00 -90.00   78
 26  \w     81.00 107.00   0.50  250.00    --  106.85   0.00-150.00   52
 27  \w     41.00  66.00   0.50  250.00    --  106.85 -57.00  30.00   50
 28  \w     52.00  77.00   0.50   60.00    --   50.58  77.00-180.00   50
 29  \w    -56.00 -46.00   0.50  250.00    --  -90.00  57.00  30.00   20
;
_diffrn_measurement_device 'four-circle diffractometer'
_diffrn_measurement_device_type 'XtaLAB Synergy, Dualflex, HyPix'
_diffrn_measurement_method '\w scans'
_diffrn_orient_matrix_type 'CrysAlisPro convention (1999,Acta A55,543-557)'
_diffrn_orient_matrix_UB_11 0.0241416000
_diffrn_orient_matrix_UB_12 0.0419673000
_diffrn_orient_matrix_UB_13 -0.0443031000
_diffrn_orient_matrix_UB_21 0.0535374000
_diffrn_orient_matrix_UB_22 -0.2203136000
_diffrn_orient_matrix_UB_23 0.0069292000
_diffrn_orient_matrix_UB_31 -0.0489119000
_diffrn_orient_matrix_UB_32 -0.2202642000
_diffrn_orient_matrix_UB_33 -0.0153711000
_diffrn_radiation_monochromator mirror
_diffrn_radiation_probe x-ray
_diffrn_radiation_type 'Cu K\a'
_diffrn_radiation_wavelength 1.54184
_diffrn_reflns_av_R_equivalents 0.0376
_diffrn_reflns_av_unetI/netI 0.0330
_diffrn_reflns_Laue_measured_fraction_full 0.999
_diffrn_reflns_Laue_measured_fraction_max 0.938
_diffrn_reflns_limit_h_max 22
_diffrn_reflns_limit_h_min -25
_diffrn_reflns_limit_k_max 5
_diffrn_reflns_limit_k_min -6
_diffrn_reflns_limit_l_max 41
_diffrn_reflns_limit_l_min -39
_diffrn_reflns_number 24768
_diffrn_reflns_point_group_measured_fraction_full 0.999
_diffrn_reflns_point_group_measured_fraction_max 0.938
_diffrn_reflns_theta_full 67.684
_diffrn_reflns_theta_max 78.442
_diffrn_reflns_theta_min 2.562
_diffrn_source 'micro-focus sealed X-ray tube'
_diffrn_source_type 'PhotonJet (Cu) X-ray Source'
_exptl_absorpt_coefficient_mu 0.782
_exptl_absorpt_correction_T_max 1.00000
_exptl_absorpt_correction_T_min 0.67838
_exptl_absorpt_correction_type multi-scan
_exptl_absorpt_process_details
;
CrysAlisPro 1.171.42.102a (Rigaku Oxford Diffraction, 2023)
Empirical absorption correction using spherical harmonics,
implemented in SCALE3 ABSPACK scaling algorithm.
;
_exptl_crystal_colour 'light yellow'
_exptl_crystal_density_diffrn 1.265
_exptl_crystal_description needle
_exptl_crystal_F_000 1296
_exptl_crystal_recrystallization_method 'crystallized from methanol'
_exptl_crystal_size_max 0.101
_exptl_crystal_size_mid 0.022
_exptl_crystal_size_min 0.016
_refine_diff_density_max 0.202
_refine_diff_density_min -0.193
_refine_diff_density_rms 0.036
_refine_ls_extinction_method none
_refine_ls_goodness_of_fit_ref 1.018
_refine_ls_hydrogen_treatment mixed
_refine_ls_matrix_type full
_refine_ls_number_parameters 423
_refine_ls_number_reflns 6488
_refine_ls_number_restraints 0
_refine_ls_restrained_S_all 1.018
_refine_ls_R_factor_all 0.0994
_refine_ls_R_factor_gt 0.0538
_refine_ls_shift/su_max 0.000
_refine_ls_shift/su_mean 0.000
_refine_ls_structure_factor_coef Fsqd
_refine_ls_weighting_details 'w=1/[\s^2^(Fo^2^)+(0.0861P)^2^+0.2462P] where P=(Fo^2^+2Fc^2^)/3'
_refine_ls_weighting_scheme calc
_refine_ls_wR_factor_gt 0.1407
_refine_ls_wR_factor_ref 0.1726
_reflns_Friedel_coverage 0.000
_reflns_number_gt 3585
_reflns_number_total 6488
_reflns_threshold_expression 'I > 2\s(I)'
_cod_data_source_file d6ce00063k2.cif
_cod_data_source_block exp_782a
_cod_depositor_comments 'Adding full bibliography for 7251818--7251826.cif.'
_cod_original_cell_volume 3210.75(15)
_cod_database_code 7251819
_shelx_shelxl_version_number 2018/3
_chemical_oxdiff_formula C18H22N4O5
_shelx_space_group_comment
;
The symmetry employed for this shelxl refinement is uniquely defined
by the following loop, which should always be used as a source of
symmetry information in preference to the above space-group names.
They are only intended as comments.
;
_olex2_refinement_description
;
1. Fixed Uiso
 At 1.2 times of:
  All C(H) groups, All C(H,H) groups
 At 1.5 times of:
  All C(H,H,H) groups
2.a Secondary CH2 refined with riding coordinates:
 C8(H8A,H8B), C10(H10A,H10B), C17(H17A,H17B), C19(H19A,H19B), C20(H20A,H20B),
 C33(H33A,H33B), C34(H34A,H34B), C35(H35A,H35B)
2.b Aromatic/amide H refined with riding coordinates:
 C1(H1), C3(H3), C4(H4), C6(H6), C12(H12), C13(H13), C26(H26), C27(H27),
 C29(H29)
2.c Idealised Me refined as rotating group:
 C9(H9A,H9B,H9C), C16(H16A,H16B,H16C)
;
_olex2_submission_special_instructions 'No special instructions were received'
_oxdiff_exptl_absorpt_empirical_details
;
Empirical correction (ABSPACK) includes:
- Absorption correction using spherical harmonics
- Frame scaling
;
_oxdiff_exptl_absorpt_empirical_full_max 1.716
_oxdiff_exptl_absorpt_empirical_full_min 0.724

loop_
_space_group_symop_operation_xyz
'x, y, z'
'-x+1/2, y+1/2, -z+1/2'
'-x, -y, -z'
'x-1/2, -y-1/2, z-1/2'

loop_
_atom_site_label
_atom_site_type_symbol
_atom_site_fract_x
_atom_site_fract_y
_atom_site_fract_z
_atom_site_U_iso_or_equiv
_atom_site_adp_type
_atom_site_occupancy
_atom_site_site_symmetry_order
_atom_site_calc_flag
_atom_site_refinement_flags_posn
_atom_site_refinement_flags_adp
_atom_site_refinement_flags_occupancy
_atom_site_disorder_assembly
_atom_site_disorder_group
C1 C 0.60671(12) 1.3073(5) 0.31152(8) 0.0870(7) Uani 1 1 d . . . . .
H1 H 0.569741 1.196100 0.307728 0.104 Uiso 1 1 calc R U . . .
C2 C 0.64442(10) 1.2855(4) 0.34725(7) 0.0695(5) Uani 1 1 d . . . . .
C3 C 0.69887(11) 1.4563(4) 0.35202(7) 0.0751(6) Uani 1 1 d . . . . .
H3 H 0.725008 1.444278 0.375779 0.090 Uiso 1 1 calc R U . . .
C4 C 0.71471(12) 1.6417(5) 0.32247(7) 0.0807(6) Uani 1 1 d . . . . .
H4 H 0.750866 1.756808 0.326631 0.097 Uiso 1 1 calc R U . . .
C5 C 0.67775(12) 1.6607(5) 0.28637(7) 0.0817(6) Uani 1 1 d . . . . .
C6 C 0.62332(14) 1.4917(6) 0.28154(8) 0.0944(8) Uani 1 1 d . . . . .
H6 H 0.597529 1.502963 0.257632 0.113 Uiso 1 1 calc R U . . .
C7 C 0.62658(11) 1.0799(4) 0.37777(7) 0.0700(5) Uani 1 1 d . . . . .
C8 C 0.2778(2) 0.4106(13) 0.33479(18) 0.213(3) Uani 1 1 d . . . . .
H8A H 0.281767 0.219297 0.327557 0.256 Uiso 1 1 calc R U . . .
H8B H 0.251826 0.420270 0.359628 0.256 Uiso 1 1 calc R U . . .
O8 O 0.57510(8) 0.9502(3) 0.37674(5) 0.0877(5) Uani 1 1 d . . . . .
C9 C 0.2414(3) 0.5444(16) 0.3026(2) 0.280(4) Uani 1 1 d . . . . .
H9A H 0.269422 0.568934 0.279267 0.420 Uiso 1 1 calc R U . . .
H9B H 0.226473 0.719149 0.312084 0.420 Uiso 1 1 calc R U . . .
H9C H 0.203719 0.435130 0.294745 0.420 Uiso 1 1 calc R U . . .
O9 O 0.67209(8) 1.0446(3) 0.40728(5) 0.0780(4) Uani 1 1 d . . . . .
H9 H 0.6598(15) 0.912(7) 0.4229(10) 0.122(11) Uiso 1 1 d . . . . .
C10 C 0.9617(3) 0.9752(15) 0.70577(14) 0.215(3) Uani 1 1 d . . . . .
H10A H 0.946866 1.159721 0.711282 0.258 Uiso 1 1 calc R U . . .
H10B H 1.008943 0.983870 0.700636 0.258 Uiso 1 1 calc R U . . .
N10 N 0.6975(2) 1.8327(6) 0.25537(9) 0.1086(8) Uani 1 1 d . . . . .
H10C H 0.6675(17) 1.871(7) 0.2368(11) 0.133(14) Uiso 1 1 d . . . . .
H10D H 0.7260(16) 1.964(8) 0.2615(10) 0.128(13) Uiso 1 1 d . . . . .
C11 C 0.59010(10) 0.4662(4) 0.46188(7) 0.0672(5) Uani 1 1 d . . . . .
C12 C 0.58375(11) 0.2596(4) 0.49111(7) 0.0760(6) Uani 1 1 d . . . . .
H12 H 0.545023 0.156916 0.492279 0.091 Uiso 1 1 calc R U . . .
C13 C 0.63480(11) 0.2104(5) 0.51782(7) 0.0788(6) Uani 1 1 d . . . . .
H13 H 0.631800 0.073563 0.537526 0.095 Uiso 1 1 calc R U . . .
C14 C 0.69129(11) 0.3683(5) 0.51502(7) 0.0770(6) Uani 1 1 d . . . . .
C15 C 0.69476(13) 0.5719(5) 0.48596(7) 0.0762(6) Uani 1 1 d . . . . .
H15 H 0.7309(12) 0.683(5) 0.4832(7) 0.092(7) Uiso 1 1 d . . . . .
N16 N 0.64525(9) 0.6205(3) 0.45970(6) 0.0726(5) Uani 1 1 d . . . . .
C16 C 0.9517(4) 0.809(2) 0.74360(16) 0.330(6) Uani 1 1 d . . . . .
H16A H 0.917046 0.678442 0.738655 0.495 Uiso 1 1 calc R U . . .
H16B H 0.939605 0.926713 0.765872 0.495 Uiso 1 1 calc R U . . .
H16C H 0.992146 0.715232 0.750624 0.495 Uiso 1 1 calc R U . . .
C17 C 0.34439(18) 0.5148(10) 0.34440(14) 0.1618(17) Uani 1 1 d . . . . .
H17A H 0.340028 0.706741 0.351111 0.194 Uiso 1 1 calc R U . . .
H17B H 0.369990 0.504082 0.319425 0.194 Uiso 1 1 calc R U . . .
N17 N 0.54328(9) 0.5289(4) 0.43250(6) 0.0745(5) Uani 1 1 d . . . . .
H17 H 0.5521(11) 0.659(5) 0.4172(7) 0.081(7) Uiso 1 1 d . . . . .
C18 C 0.48437(11) 0.3983(5) 0.42386(7) 0.0783(6) Uani 1 1 d . . . . .
C19 C 0.44835(13) 0.5112(6) 0.38758(9) 0.1026(9) Uani 1 1 d . . . . .
H19A H 0.441456 0.704697 0.392156 0.123 Uiso 1 1 calc R U . . .
H19B H 0.476597 0.493229 0.363838 0.123 Uiso 1 1 calc R U . . .
C20 C 0.38391(16) 0.3867(8) 0.37747(11) 0.1311(12) Uani 1 1 d . . . . .
H20A H 0.357554 0.386167 0.402189 0.157 Uiso 1 1 calc R U . . .
H20B H 0.391541 0.197910 0.369954 0.157 Uiso 1 1 calc R U . . .
O21 O 0.46352(8) 0.2108(4) 0.44450(6) 0.0956(5) Uani 1 1 d . . . . .
N22 N 0.74650(11) 0.3210(5) 0.54304(7) 0.0959(6) Uani 1 1 d . . . . .
O23 O 0.79392(10) 0.4778(4) 0.54247(7) 0.1201(7) Uani 1 1 d . . . . .
O24 O 0.74418(10) 0.1250(5) 0.56596(7) 0.1305(8) Uani 1 1 d . . . . .
C25 C 0.88537(11) 1.0679(5) 0.47966(8) 0.0870(7) Uani 1 1 d . . . . .
C26 C 0.92573(13) 1.2758(6) 0.46594(9) 0.1011(8) Uani 1 1 d . . . . .
H26 H 0.954972 1.364184 0.483886 0.121 Uiso 1 1 calc R U . . .
C27 C 0.92170(13) 1.3484(6) 0.42542(10) 0.1050(9) Uani 1 1 d . . . . .
H27 H 0.947905 1.488470 0.415261 0.126 Uiso 1 1 calc R U . . .
C28 C 0.87866(11) 1.2121(6) 0.40018(9) 0.0930(7) Uani 1 1 d . . . . .
C29 C 0.83887(13) 1.0141(6) 0.41630(10) 0.1059(9) Uani 1 1 d . . . . .
H29 H 0.808844 0.926185 0.398809 0.127 Uiso 1 1 calc R U . . .
N30 N 0.84092(10) 0.9413(5) 0.45545(8) 0.1014(7) Uani 1 1 d . . . . .
N31 N 0.88574(11) 0.9720(5) 0.51966(8) 0.0963(7) Uani 1 1 d . . . . .
H31 H 0.8614(13) 0.857(6) 0.5246(8) 0.089(9) Uiso 1 1 d . . . . .
C32 C 0.91975(12) 1.0683(6) 0.55361(9) 0.0959(8) Uani 1 1 d . . . . .
C33 C 0.90598(15) 0.9194(7) 0.59234(9) 0.1121(9) Uani 1 1 d . . . . .
H33A H 0.858439 0.919557 0.596544 0.135 Uiso 1 1 calc R U . . .
H33B H 0.919740 0.731132 0.589075 0.135 Uiso 1 1 calc R U . . .
C34 C 0.93908(18) 1.0319(9) 0.62976(10) 0.1313(12) Uani 1 1 d . . . . .
H34A H 0.986442 1.039313 0.625029 0.158 Uiso 1 1 calc R U . . .
H34B H 0.923835 1.217716 0.633625 0.158 Uiso 1 1 calc R U . . .
C35 C 0.9281(2) 0.8798(11) 0.66790(11) 0.1621(17) Uani 1 1 d . . . . .
H35A H 0.941353 0.692193 0.663282 0.195 Uiso 1 1 calc R U . . .
H35B H 0.880721 0.878566 0.672836 0.195 Uiso 1 1 calc R U . . .
O36 O 0.95706(10) 1.2616(5) 0.55153(6) 0.1260(7) Uani 1 1 d . . . . .
N37 N 0.87504(12) 1.2749(7) 0.35665(9) 0.1133(8) Uani 1 1 d . . . . .
O38 O 0.90245(15) 1.4791(7) 0.34447(8) 0.1588(10) Uani 1 1 d . . . . .
O39 O 0.84473(13) 1.1237(7) 0.33400(7) 0.1468(9) Uani 1 1 d . . . . .

loop_
_atom_site_aniso_label
_atom_site_aniso_U_11
_atom_site_aniso_U_22
_atom_site_aniso_U_33
_atom_site_aniso_U_23
_atom_site_aniso_U_13
_atom_site_aniso_U_12
C1 0.0829(14) 0.0879(16) 0.0902(16) 0.0138(14) 0.0072(13) -0.0137(13)
C2 0.0735(12) 0.0629(12) 0.0727(13) 0.0030(10) 0.0183(10) -0.0041(10)
C3 0.0858(14) 0.0686(13) 0.0715(13) -0.0025(11) 0.0165(11) -0.0122(11)
C4 0.0987(15) 0.0683(13) 0.0758(14) -0.0057(11) 0.0256(12) -0.0226(12)
C5 0.1024(17) 0.0695(14) 0.0741(15) 0.0045(12) 0.0297(13) -0.0041(13)
C6 0.1004(17) 0.1021(19) 0.0807(16) 0.0177(14) 0.0023(13) -0.0092(15)
C7 0.0739(13) 0.0629(12) 0.0737(13) 0.0017(10) 0.0176(11) -0.0036(11)
C8 0.153(4) 0.279(6) 0.205(5) 0.072(5) -0.074(4) -0.061(4)
O8 0.0762(9) 0.0839(10) 0.1033(12) 0.0227(9) 0.0132(8) -0.0159(8)
C9 0.198(5) 0.337(9) 0.300(8) 0.096(7) -0.116(6) -0.072(6)
O9 0.0889(10) 0.0705(9) 0.0750(9) 0.0093(8) 0.0112(8) -0.0144(8)
C10 0.186(4) 0.341(8) 0.117(3) -0.015(4) -0.018(3) -0.067(5)
N10 0.147(2) 0.0964(18) 0.0835(16) 0.0201(14) 0.0307(16) -0.0194(18)
C11 0.0687(12) 0.0602(12) 0.0733(13) 0.0008(10) 0.0176(10) -0.0078(10)
C12 0.0747(13) 0.0691(13) 0.0846(14) 0.0105(12) 0.0187(11) -0.0132(11)
C13 0.0801(14) 0.0745(14) 0.0821(14) 0.0139(12) 0.0157(12) -0.0092(12)
C14 0.0775(13) 0.0739(14) 0.0801(14) 0.0047(12) 0.0094(11) -0.0103(11)
C15 0.0779(14) 0.0681(14) 0.0830(15) 0.0041(12) 0.0089(12) -0.0170(12)
N16 0.0769(11) 0.0628(10) 0.0785(11) 0.0041(9) 0.0129(9) -0.0154(9)
C16 0.274(7) 0.604(17) 0.112(4) 0.039(7) -0.014(4) -0.196(10)
C17 0.123(3) 0.199(4) 0.163(3) 0.050(3) -0.044(3) -0.047(3)
N17 0.0717(11) 0.0659(11) 0.0863(12) 0.0136(10) 0.0130(10) -0.0142(9)
C18 0.0693(12) 0.0775(14) 0.0887(15) 0.0111(12) 0.0171(11) -0.0111(11)
C19 0.0797(15) 0.116(2) 0.112(2) 0.0314(17) -0.0013(14) -0.0192(15)
C20 0.107(2) 0.159(3) 0.126(2) 0.032(2) -0.0240(19) -0.045(2)
O21 0.0796(9) 0.0936(11) 0.1139(13) 0.0289(10) 0.0080(9) -0.0273(9)
N22 0.0846(13) 0.0993(16) 0.1037(15) 0.0194(13) 0.0021(11) -0.0151(12)
O23 0.1033(13) 0.1196(15) 0.1367(17) 0.0246(13) -0.0216(12) -0.0346(12)
O24 0.1012(13) 0.1431(18) 0.1466(18) 0.0676(16) -0.0106(12) -0.0192(13)
C25 0.0688(13) 0.0915(17) 0.1005(18) 0.0024(15) -0.0047(12) -0.0173(12)
C26 0.0840(16) 0.113(2) 0.106(2) 0.0027(17) -0.0042(14) -0.0363(15)
C27 0.0848(16) 0.112(2) 0.119(2) 0.0094(18) 0.0036(15) -0.0324(16)
C28 0.0683(13) 0.113(2) 0.0978(18) 0.0048(16) 0.0010(12) -0.0139(14)
C29 0.0824(16) 0.128(2) 0.106(2) 0.0069(18) -0.0114(14) -0.0323(16)
N30 0.0847(13) 0.1144(17) 0.1048(17) 0.0065(14) -0.0126(12) -0.0377(12)
N31 0.0820(13) 0.0978(16) 0.1087(18) 0.0072(14) -0.0114(12) -0.0325(13)
C32 0.0768(15) 0.1069(19) 0.1036(19) 0.0002(16) -0.0112(13) -0.0213(15)
C33 0.0976(18) 0.129(2) 0.109(2) 0.0132(19) -0.0230(16) -0.0298(17)
C34 0.120(2) 0.167(3) 0.106(2) -0.005(2) -0.0109(19) -0.032(2)
C35 0.141(3) 0.236(5) 0.108(3) 0.009(3) -0.019(2) -0.057(3)
O36 0.1171(14) 0.1381(17) 0.1220(15) 0.0026(13) -0.0181(12) -0.0617(14)
N37 0.0847(15) 0.146(2) 0.109(2) 0.0122(18) 0.0027(13) -0.0160(15)
O38 0.170(2) 0.178(2) 0.1281(19) 0.0366(18) 0.0040(16) -0.058(2)
O39 0.1360(18) 0.195(3) 0.1084(16) 0.0105(16) -0.0122(14) -0.0469(19)

loop_
_atom_type_symbol
_atom_type_description
_atom_type_scat_dispersion_real
_atom_type_scat_dispersion_imag
_atom_type_scat_source
C C 0.0181 0.0091 'International Tables Vol C Tables 4.2.6.8 and 6.1.1.4'
H H 0.0000 0.0000 'International Tables Vol C Tables 4.2.6.8 and 6.1.1.4'
N N 0.0311 0.0180 'International Tables Vol C Tables 4.2.6.8 and 6.1.1.4'
O O 0.0492 0.0322 'International Tables Vol C Tables 4.2.6.8 and 6.1.1.4'

loop_
_geom_angle_atom_site_label_1
_geom_angle_atom_site_label_2
_geom_angle_atom_site_label_3
_geom_angle
_geom_angle_site_symmetry_1
_geom_angle_site_symmetry_3
_geom_angle_publ_flag
C6 C1 C2 120.7(2) . . ?
C1 C2 C3 118.1(2) . . ?
C1 C2 C7 119.0(2) . . ?
C3 C2 C7 122.8(2) . . ?
C4 C3 C2 121.1(2) . . ?
C3 C4 C5 120.9(2) . . ?
C6 C5 C4 118.2(2) . . ?
N10 C5 C4 120.3(3) . . ?
N10 C5 C6 121.5(3) . . ?
C1 C6 C5 121.0(2) . . ?
O8 C7 C2 124.0(2) . . ?
O8 C7 O9 122.1(2) . . ?
O9 C7 C2 113.90(19) . . ?
C9 C8 C17 117.1(5) . . ?
C35 C10 C16 116.7(5) . . ?
N16 C11 C12 121.8(2) . . ?
N16 C11 N17 113.49(18) . . ?
N17 C11 C12 124.68(19) . . ?
C13 C12 C11 119.2(2) . . ?
C12 C13 C14 118.4(2) . . ?
C13 C14 N22 119.8(2) . . ?
C15 C14 C13 120.1(2) . . ?
C15 C14 N22 120.1(2) . . ?
N16 C15 C14 121.8(2) . . ?
C15 N16 C11 118.64(19) . . ?
C8 C17 C20 119.5(4) . . ?
C11 N17 C18 128.5(2) . . ?
N17 C18 C19 113.6(2) . . ?
O21 C18 N17 123.0(2) . . ?
O21 C18 C19 123.5(2) . . ?
C20 C19 C18 116.3(2) . . ?
C19 C20 C17 117.0(3) . . ?
O23 N22 C14 118.9(2) . . ?
O24 N22 C14 118.4(2) . . ?
O24 N22 O23 122.7(2) . . ?
C26 C25 N31 124.0(2) . . ?
N30 C25 C26 123.0(3) . . ?
N30 C25 N31 112.9(2) . . ?
C27 C26 C25 118.5(2) . . ?
C28 C27 C26 118.8(3) . . ?
C27 C28 C29 119.3(3) . . ?
C27 C28 N37 120.5(3) . . ?
C29 C28 N37 120.2(3) . . ?
N30 C29 C28 123.4(3) . . ?
C29 N30 C25 116.9(2) . . ?
C32 N31 C25 129.3(2) . . ?
N31 C32 C33 114.5(2) . . ?
O36 C32 N31 121.7(3) . . ?
O36 C32 C33 123.8(2) . . ?
C34 C33 C32 115.1(3) . . ?
C35 C34 C33 115.6(3) . . ?
C34 C35 C10 118.1(4) . . ?
O38 N37 C28 118.5(3) . . ?
O39 N37 C28 118.9(3) . . ?
O39 N37 O38 122.5(3) . . ?

loop_
_geom_bond_atom_site_label_1
_geom_bond_atom_site_label_2
_geom_bond_distance
_geom_bond_site_symmetry_2
_geom_bond_publ_flag
C1 C2 1.383(3) . ?
C1 C6 1.374(3) . ?
C2 C3 1.387(3) . ?
C2 C7 1.463(3) . ?
C3 C4 1.363(3) . ?
C4 C5 1.383(3) . ?
C5 C6 1.382(3) . ?
C5 N10 1.377(3) . ?
C7 O8 1.217(2) . ?
C7 O9 1.328(3) . ?
C8 C9 1.429(7) . ?
C8 C17 1.466(5) . ?
C10 C16 1.491(8) . ?
C10 C35 1.473(5) . ?
C11 C12 1.396(3) . ?
C11 N16 1.347(3) . ?
C11 N17 1.367(3) . ?
C12 C13 1.358(3) . ?
C13 C14 1.381(3) . ?
C14 C15 1.377(3) . ?
C14 N22 1.446(3) . ?
C15 N16 1.325(3) . ?
C17 C20 1.469(5) . ?
N17 C18 1.374(3) . ?
C18 C19 1.483(4) . ?
C18 O21 1.216(3) . ?
C19 C20 1.468(4) . ?
N22 O23 1.227(3) . ?
N22 O24 1.217(3) . ?
C25 C26 1.382(4) . ?
C25 N30 1.336(3) . ?
C25 N31 1.382(3) . ?
C26 C27 1.365(4) . ?
C27 C28 1.360(4) . ?
C28 C29 1.368(4) . ?
C28 N37 1.449(4) . ?
C29 N30 1.322(4) . ?
N31 C32 1.374(3) . ?
C32 C33 1.485(4) . ?
C32 O36 1.212(3) . ?
C33 C34 1.484(4) . ?
C34 C35 1.466(5) . ?
N37 O38 1.212(3) . ?
N37 O39 1.204(3) . ?

loop_
_geom_hbond_atom_site_label_D
_geom_hbond_atom_site_label_H
_geom_hbond_atom_site_label_A
_geom_hbond_distance_DH
_geom_hbond_distance_HA
_geom_hbond_distance_DA
_geom_hbond_angle_DHA
_geom_hbond_site_symmetry_A
_geom_hbond_publ_flag
O9 H9 N16 0.86(3) 1.89(4) 2.747(2) 172(3) . yes
N10 H10C O39 0.87(3) 2.61(4) 3.184(4) 125(3) 2_655 yes
N10 H10D N10 0.88(4) 2.44(4) 3.260(5) 154(3) 2_655 yes
C15 H15 N30 0.92(3) 2.72(3) 3.610(3) 165(2) . yes
N17 H17 O8 0.83(3) 2.00(3) 2.828(3) 175(2) . yes
N31 H31 O23 0.76(3) 2.38(3) 3.144(3) 175(3) . yes
